data_7012455
loop_
_publ_author_name
'Moser, Daniel F.'
'Grocholl, Luke'
'Stahl, Lothar'
'Staples, Richard J.'

_publ_section_title
;
 Bis(tert-butylamido)- and bis(arylamido)cyclodiphosph(iii)azane
 complexes of Ti, V, Zr and Hf: ligand substituent effects and
 coordination number
;
_journal_issue 7
_journal_name_full 'Dalton Transactions'
_journal_page_first 1402
_journal_paper_doi 10.1039/b211009a
_journal_year 2003
_chemical_formula_sum 'C47 H64 Hf N8 P4'
_chemical_formula_weight 1043.43
_chemical_name_systematic
; 
? 
;
_space_group_IT_number 2
_symmetry_cell_setting triclinic
_symmetry_space_group_name_Hall '-P 1'
_symmetry_space_group_name_H-M 'P -1'
_atom_sites_solution_hydrogens geom
_atom_sites_solution_primary direct
_atom_sites_solution_secondary difmap
_audit_creation_method SHELXL-97
_cell_angle_alpha 90.765(10)
_cell_angle_beta 101.60(3)
_cell_angle_gamma 99.39(2)
_cell_formula_units_Z 2
_cell_length_a 11.994(3)
_cell_length_b 13.134(4)
_cell_length_c 16.365(5)
_cell_measurement_reflns_used 25
_cell_measurement_temperature 293(2)
_cell_measurement_theta_max 12.57
_cell_measurement_theta_min 6.73
_cell_volume 2488.6(13)
_computing_cell_refinement 'Bruker XSCANS'
_computing_data_collection 'Bruker XSCANS'
_computing_data_reduction 'Bruker SHELXTL'
_computing_molecular_graphics 'Bruker SHELXTL'
_computing_publication_material 'Bruker SHELXTL'
_computing_structure_refinement 'SHELXL-97 (Sheldrick, 1997)'
_computing_structure_solution 'SHELXS-97 (Sheldrick, 1990)'
_diffrn_ambient_temperature 293(2)
_diffrn_measured_fraction_theta_full 0.993
_diffrn_measured_fraction_theta_max 0.993
_diffrn_measurement_device_type 'Bruker P4'
_diffrn_measurement_method '2\q/\w scans'
_diffrn_radiation_monochromator graphite
_diffrn_radiation_source 'normal-focus sealed tube'
_diffrn_radiation_type MoK\a
_diffrn_radiation_wavelength 0.71073
_diffrn_reflns_av_R_equivalents 0.0326
_diffrn_reflns_av_sigmaI/netI 0.0330
_diffrn_reflns_limit_h_max 1
_diffrn_reflns_limit_h_min -13
_diffrn_reflns_limit_k_max 15
_diffrn_reflns_limit_k_min -15
_diffrn_reflns_limit_l_max 19
_diffrn_reflns_limit_l_min -19
_diffrn_reflns_number 10087
_diffrn_reflns_theta_full 25.00
_diffrn_reflns_theta_max 25.00
_diffrn_reflns_theta_min 1.76
_diffrn_standards_interval_count 97
_diffrn_standards_number 3
_exptl_absorpt_coefficient_mu 2.264
_exptl_absorpt_correction_T_max 0.5408
_exptl_absorpt_correction_T_min 0.2543
_exptl_absorpt_correction_type empirical
_exptl_crystal_colour colorless
_exptl_crystal_density_diffrn 1.392
_exptl_crystal_density_method 'not measured'
_exptl_crystal_description needle
_exptl_crystal_F_000 1068
_exptl_crystal_size_max 0.25
_exptl_crystal_size_mid 0.30
_exptl_crystal_size_min 0.60
_refine_diff_density_max 1.485
_refine_diff_density_min -3.141
_refine_diff_density_rms 0.175
_refine_ls_extinction_method none
_refine_ls_goodness_of_fit_ref 1.102
_refine_ls_hydrogen_treatment constr
_refine_ls_matrix_type full
_refine_ls_number_parameters 542
_refine_ls_number_reflns 8716
_refine_ls_number_restraints 0
_refine_ls_restrained_S_all 1.102
_refine_ls_R_factor_all 0.0468
_refine_ls_R_factor_gt 0.0413
_refine_ls_shift/su_max 0.104
_refine_ls_shift/su_mean 0.004
_refine_ls_structure_factor_coef Fsqd
_refine_ls_weighting_details 'calc w=1/[\s^2^(Fo^2^)+(0.0780P)^2^+1.0951P] where P=(Fo^2^+2Fc^2^)/3'
_refine_ls_weighting_scheme calc
_refine_ls_wR_factor_gt 0.1058
_refine_ls_wR_factor_ref 0.1110
_reflns_number_gt 8068
_reflns_number_total 8716
_reflns_threshold_expression >2sigma(I)
_cod_data_source_file b211009a.txt
_cod_data_source_block 7C6H5CH3
_cod_depositor_comments
;
The following automatic conversions were performed:
'_symmetry_cell_setting' value 'Triclinic' changed to 'triclinic'
according to '/home/saulius/struct/CIF-dictionaries/cif_core.dic'
dictionary named 'cif_core.dic' version 2.4.1 from 2010-06-29.

Automatic conversion script
Id: cif_fix_enum 1527 2010-12-29 10:47:43Z saulius 
;
_cod_original_cell_volume 2488.7(13)
_cod_original_sg_symbol_H-M P-1
_cod_database_code 7012455

loop_
_symmetry_equiv_pos_as_xyz
'x, y, z'
'-x, -y, -z'

loop_
_atom_site_label
_atom_site_type_symbol
_atom_site_fract_x
_atom_site_fract_y
_atom_site_fract_z
_atom_site_U_iso_or_equiv
_atom_site_adp_type
_atom_site_occupancy
_atom_site_symmetry_multiplicity
_atom_site_calc_flag
_atom_site_refinement_flags
_atom_site_disorder_assembly
_atom_site_disorder_group
Hf1 Hf 0.617683(14) 0.713783(12) 0.739357(10) 0.03638(9) Uani 1 1 d . . .
P1 P 0.76562(10) 0.90795(9) 0.69327(7) 0.0437(3) Uani 1 1 d . . .
P2 P 0.54153(11) 0.88796(9) 0.63205(7) 0.0437(3) Uani 1 1 d . . .
P3 P 0.54867(10) 0.57450(9) 0.87559(7) 0.0399(2) Uani 1 1 d . . .
P4 P 0.61380(11) 0.48158(9) 0.75321(8) 0.0428(3) Uani 1 1 d . . .
N1 N 0.6560(3) 0.8178(3) 0.6261(2) 0.0402(8) Uani 1 1 d . . .
N2 N 0.6516(3) 0.9712(3) 0.6960(3) 0.0469(9) Uani 1 1 d . . .
N3 N 0.7706(3) 0.8234(3) 0.7715(2) 0.0396(8) Uani 1 1 d . . .
N4 N 0.4833(3) 0.7991(3) 0.6925(2) 0.0424(8) Uani 1 1 d . . .
N5 N 0.5028(3) 0.5534(3) 0.7646(2) 0.0382(8) Uani 1 1 d . . .
N6 N 0.6529(4) 0.5043(3) 0.8601(2) 0.0477(9) Uani 1 1 d . . .
N7 N 0.6013(3) 0.7016(3) 0.8658(2) 0.0407(8) Uani 1 1 d . . .
N8 N 0.6837(3) 0.5806(3) 0.7077(2) 0.0417(8) Uani 1 1 d . . .
C10 C 0.6718(5) 0.7962(4) 0.5377(3) 0.0532(12) Uani 1 1 d . . .
C11 C 0.5683(6) 0.7170(5) 0.4960(3) 0.0757(18) Uani 1 1 d . . .
H11A H 0.5689 0.6537 0.5247 0.114 Uiso 1 1 calc R . .
H11B H 0.5722 0.7043 0.4388 0.114 Uiso 1 1 calc R . .
H11C H 0.4985 0.7428 0.4982 0.114 Uiso 1 1 calc R . .
C12 C 0.7837(6) 0.7545(6) 0.5419(4) 0.079(2) Uani 1 1 d . . .
H12A H 0.8481 0.8081 0.5632 0.118 Uiso 1 1 calc R . .
H12B H 0.7884 0.7314 0.4869 0.118 Uiso 1 1 calc R . .
H12C H 0.7853 0.6976 0.5781 0.118 Uiso 1 1 calc R . .
C13 C 0.6783(6) 0.8970(5) 0.4895(3) 0.0694(16) Uani 1 1 d . . .
H13A H 0.6079 0.9240 0.4862 0.104 Uiso 1 1 calc R . .
H13B H 0.6889 0.8825 0.4342 0.104 Uiso 1 1 calc R . .
H13C H 0.7421 0.9469 0.5183 0.104 Uiso 1 1 calc R . .
C20 C 0.6520(5) 1.0813(4) 0.7172(4) 0.0561(13) Uani 1 1 d . . .
C21 C 0.5376(6) 1.0896(5) 0.7407(5) 0.0803(19) Uani 1 1 d . . .
H21A H 0.4756 1.0651 0.6944 0.121 Uiso 1 1 calc R . .
H21B H 0.5360 1.1604 0.7550 0.121 Uiso 1 1 calc R . .
H21C H 0.5289 1.0485 0.7878 0.121 Uiso 1 1 calc R . .
C22 C 0.6686(7) 1.1463(5) 0.6415(5) 0.085(2) Uani 1 1 d . . .
H22A H 0.7433 1.1433 0.6297 0.128 Uiso 1 1 calc R . .
H22B H 0.6631 1.2167 0.6539 0.128 Uiso 1 1 calc R . .
H22C H 0.6099 1.1194 0.5938 0.128 Uiso 1 1 calc R . .
C23 C 0.7532(6) 1.1173(5) 0.7907(4) 0.0750(18) Uani 1 1 d . . .
H23A H 0.7425 1.0778 0.8382 0.112 Uiso 1 1 calc R . .
H23B H 0.7565 1.1892 0.8043 0.112 Uiso 1 1 calc R . .
H23C H 0.8241 1.1075 0.7755 0.112 Uiso 1 1 calc R . .
C30 C 0.8681(4) 0.8367(4) 0.8386(3) 0.0410(9) Uani 1 1 d . . .
C31 C 0.9479(4) 0.9269(4) 0.8572(3) 0.0539(12) Uani 1 1 d . . .
H31 H 0.9374 0.9839 0.8251 0.065 Uiso 1 1 calc R . .
C32 C 1.0427(5) 0.9344(5) 0.9221(4) 0.0650(15) Uani 1 1 d . . .
H32 H 1.0953 0.9957 0.9329 0.078 Uiso 1 1 calc R . .
C33 C 1.0597(5) 0.8518(5) 0.9709(4) 0.0691(16) Uani 1 1 d . . .
H33 H 1.1231 0.8570 1.0151 0.083 Uiso 1 1 calc R . .
C34 C 0.9814(5) 0.7608(5) 0.9535(4) 0.0707(16) Uani 1 1 d . . .
H34 H 0.9929 0.7040 0.9855 0.085 Uiso 1 1 calc R . .
C35 C 0.8871(4) 0.7536(4) 0.8896(3) 0.0544(12) Uani 1 1 d . . .
H35 H 0.8344 0.6922 0.8797 0.065 Uiso 1 1 calc R . .
C40 C 0.3710(4) 0.8107(3) 0.7030(3) 0.0498(11) Uani 1 1 d . . .
C41 C 0.3491(5) 0.8250(5) 0.7824(4) 0.0639(15) Uani 1 1 d . . .
H41 H 0.4087 0.8294 0.8292 0.077 Uiso 1 1 calc R . .
C42 C 0.2382(6) 0.8328(6) 0.7916(6) 0.085(2) Uani 1 1 d . . .
H42 H 0.2238 0.8404 0.8449 0.102 Uiso 1 1 calc R . .
C43 C 0.1515(6) 0.8296(6) 0.7254(7) 0.104(3) Uani 1 1 d . . .
H43 H 0.0784 0.8368 0.7330 0.124 Uiso 1 1 calc R . .
C44 C 0.1703(6) 0.8154(7) 0.6451(6) 0.096(3) Uani 1 1 d . . .
H44 H 0.1097 0.8117 0.5991 0.115 Uiso 1 1 calc R . .
C45 C 0.2809(5) 0.8067(5) 0.6343(4) 0.0691(15) Uani 1 1 d . . .
H45 H 0.2943 0.7982 0.5808 0.083 Uiso 1 1 calc R . .
C50 C 0.3798(4) 0.5021(4) 0.7282(3) 0.0487(11) Uani 1 1 d . . .
C51 C 0.3625(5) 0.5095(5) 0.6348(4) 0.0694(16) Uani 1 1 d . . .
H51A H 0.3711 0.5809 0.6212 0.104 Uiso 1 1 calc R . .
H51B H 0.2865 0.4749 0.6090 0.104 Uiso 1 1 calc R . .
H51C H 0.4190 0.4775 0.6147 0.104 Uiso 1 1 calc R . .
C52 C 0.2974(4) 0.5581(4) 0.7624(4) 0.0612(14) Uani 1 1 d . . .
H52A H 0.3133 0.5567 0.8222 0.092 Uiso 1 1 calc R . .
H52B H 0.2195 0.5248 0.7405 0.092 Uiso 1 1 calc R . .
H52C H 0.3071 0.6285 0.7463 0.092 Uiso 1 1 calc R . .
C53 C 0.3609(5) 0.3889(4) 0.7523(4) 0.0680(15) Uani 1 1 d . . .
H53A H 0.4067 0.3509 0.7258 0.102 Uiso 1 1 calc R . .
H53B H 0.2808 0.3594 0.7345 0.102 Uiso 1 1 calc R . .
H53C H 0.3833 0.3858 0.8118 0.102 Uiso 1 1 calc R . .
C60 C 0.7294(5) 0.4516(4) 0.9191(3) 0.0530(12) Uani 1 1 d . . .
C61 C 0.8382(6) 0.4454(6) 0.8855(4) 0.0775(18) Uani 1 1 d . . .
H61A H 0.8180 0.4032 0.8346 0.116 Uiso 1 1 calc R . .
H61B H 0.8915 0.4154 0.9260 0.116 Uiso 1 1 calc R . .
H61C H 0.8734 0.5136 0.8748 0.116 Uiso 1 1 calc R . .
C62 C 0.6691(7) 0.3436(5) 0.9328(5) 0.085(2) Uani 1 1 d . . .
H62A H 0.6009 0.3486 0.9538 0.128 Uiso 1 1 calc R . .
H62B H 0.7203 0.3105 0.9724 0.128 Uiso 1 1 calc R . .
H62C H 0.6481 0.3038 0.8808 0.128 Uiso 1 1 calc R . .
C63 C 0.7627(6) 0.5141(5) 1.0037(4) 0.0759(17) Uani 1 1 d . . .
H63A H 0.8020 0.5821 0.9962 0.114 Uiso 1 1 calc R . .
H63B H 0.8126 0.4797 1.0432 0.114 Uiso 1 1 calc R . .
H63C H 0.6942 0.5195 1.0241 0.114 Uiso 1 1 calc R . .
C70 C 0.6167(4) 0.7741(3) 0.9335(3) 0.0402(9) Uani 1 1 d . . .
C71 C 0.6162(5) 0.7467(4) 1.0150(3) 0.0549(12) Uani 1 1 d . . .
H71 H 0.6115 0.6776 1.0278 0.066 Uiso 1 1 calc R . .
C72 C 0.6227(6) 0.8212(5) 1.0778(3) 0.0669(15) Uani 1 1 d . . .
H72 H 0.6198 0.8012 1.1318 0.080 Uiso 1 1 calc R . .
C73 C 0.6331(5) 0.9230(5) 1.0610(4) 0.0663(15) Uani 1 1 d . . .
H73 H 0.6377 0.9724 1.1033 0.080 Uiso 1 1 calc R . .
C74 C 0.6369(5) 0.9525(4) 0.9815(4) 0.0604(13) Uani 1 1 d . . .
H74 H 0.6444 1.0222 0.9700 0.072 Uiso 1 1 calc R . .
C75 C 0.6295(4) 0.8787(4) 0.9176(3) 0.0500(11) Uani 1 1 d . . .
H75 H 0.6333 0.8997 0.8641 0.060 Uiso 1 1 calc R . .
C80 C 0.7740(4) 0.5538(4) 0.6715(3) 0.0454(10) Uani 1 1 d . . .
C81 C 0.7505(5) 0.4795(4) 0.6058(3) 0.0595(13) Uani 1 1 d . . .
H81 H 0.6754 0.4453 0.5862 0.071 Uiso 1 1 calc R . .
C82 C 0.8394(7) 0.4568(6) 0.5699(4) 0.0786(19) Uani 1 1 d . . .
H82 H 0.8231 0.4083 0.5254 0.094 Uiso 1 1 calc R . .
C83 C 0.9512(6) 0.5048(6) 0.5991(4) 0.081(2) Uani 1 1 d . . .
H83 H 1.0102 0.4883 0.5750 0.097 Uiso 1 1 calc R . .
C84 C 0.9750(6) 0.5762(6) 0.6634(5) 0.0732(17) Uani 1 1 d . . .
H84 H 1.0507 0.6090 0.6832 0.088 Uiso 1 1 calc R . .
C85 C 0.8875(5) 0.6010(4) 0.7002(4) 0.0569(13) Uani 1 1 d . . .
H85 H 0.9053 0.6499 0.7446 0.068 Uiso 1 1 calc R . .
C90 C 0.0560(8) 0.2848(8) 0.8080(7) 0.154(5) Uani 1 1 d G . .
H90 H 0.0590 0.3286 0.8538 0.185 Uiso 1 1 calc R . .
C91 C 0.0026(7) 0.3083(6) 0.7287(8) 0.294(15) Uani 1 1 d G . .
H91 H -0.0302 0.3679 0.7214 0.353 Uiso 1 1 calc R . .
C92 C -0.0018(7) 0.2428(8) 0.6603(6) 0.144(5) Uani 1 1 d G . .
H92 H -0.0376 0.2585 0.6072 0.172 Uiso 1 1 calc R . .
C93 C 0.0472(7) 0.1538(7) 0.6712(6) 0.317(19) Uani 1 1 d G . .
C94 C 0.1006(7) 0.1303(7) 0.7505(7) 0.192(9) Uani 1 1 d G . .
H94 H 0.1334 0.0707 0.7578 0.230 Uiso 1 1 calc R . .
C95 C 0.1051(7) 0.1958(9) 0.8189(5) 0.252(13) Uani 1 1 d G . .
H95 H 0.1408 0.1800 0.8720 0.302 Uiso 1 1 calc R . .
C96 C 0.0446(15) 0.0936(12) 0.6134(13) 0.253(12) Uani 1 1 d . . .
H96A H 0.1107 0.0597 0.6254 0.380 Uiso 1 1 calc R . .
H96B H 0.0456 0.1307 0.5633 0.380 Uiso 1 1 calc R . .
H96C H -0.0246 0.0431 0.6058 0.380 Uiso 1 1 calc R . .

loop_
_atom_site_aniso_label
_atom_site_aniso_U_11
_atom_site_aniso_U_22
_atom_site_aniso_U_33
_atom_site_aniso_U_23
_atom_site_aniso_U_13
_atom_site_aniso_U_12
Hf1 0.03669(13) 0.03645(12) 0.03673(12) 0.00328(7) 0.00680(8) 0.00917(8)
P1 0.0402(6) 0.0463(6) 0.0438(6) 0.0117(5) 0.0073(5) 0.0060(5)
P2 0.0431(6) 0.0433(6) 0.0432(6) 0.0060(5) 0.0014(5) 0.0120(5)
P3 0.0426(6) 0.0389(6) 0.0398(6) 0.0035(4) 0.0111(5) 0.0080(5)
P4 0.0488(7) 0.0364(6) 0.0461(6) 0.0007(5) 0.0134(5) 0.0110(5)
N1 0.044(2) 0.044(2) 0.0336(18) 0.0056(15) 0.0071(15) 0.0115(16)
N2 0.047(2) 0.0363(19) 0.053(2) 0.0045(16) 0.0016(18) 0.0056(16)
N3 0.0396(19) 0.0400(19) 0.0380(18) 0.0082(15) 0.0045(15) 0.0072(15)
N4 0.0354(19) 0.043(2) 0.049(2) 0.0041(16) 0.0044(16) 0.0124(16)
N5 0.0361(19) 0.0353(18) 0.0419(19) 0.0002(14) 0.0076(15) 0.0035(15)
N6 0.056(2) 0.047(2) 0.043(2) 0.0025(17) 0.0086(18) 0.0190(19)
N7 0.048(2) 0.0368(19) 0.0379(18) -0.0020(15) 0.0098(16) 0.0095(16)
N8 0.041(2) 0.043(2) 0.045(2) 0.0031(15) 0.0144(16) 0.0122(16)
C10 0.071(3) 0.059(3) 0.034(2) 0.011(2) 0.013(2) 0.023(3)
C11 0.110(5) 0.069(4) 0.044(3) -0.007(3) 0.009(3) 0.015(4)
C12 0.094(5) 0.101(5) 0.067(4) 0.032(3) 0.045(4) 0.051(4)
C13 0.089(4) 0.079(4) 0.046(3) 0.028(3) 0.019(3) 0.025(3)
C20 0.062(3) 0.033(2) 0.070(3) 0.006(2) 0.002(3) 0.012(2)
C21 0.075(4) 0.060(4) 0.106(5) -0.012(3) 0.014(4) 0.018(3)
C22 0.098(5) 0.052(3) 0.099(5) 0.031(3) 0.002(4) 0.013(3)
C23 0.081(4) 0.050(3) 0.083(4) -0.012(3) -0.010(3) 0.011(3)
C30 0.037(2) 0.050(2) 0.037(2) 0.0027(18) 0.0072(17) 0.0133(19)
C31 0.044(3) 0.052(3) 0.064(3) 0.003(2) 0.004(2) 0.010(2)
C32 0.046(3) 0.067(3) 0.072(4) -0.010(3) -0.003(3) 0.002(3)
C33 0.052(3) 0.091(4) 0.057(3) 0.001(3) -0.009(3) 0.017(3)
C34 0.061(4) 0.083(4) 0.063(3) 0.023(3) -0.003(3) 0.016(3)
C35 0.049(3) 0.059(3) 0.050(3) 0.016(2) -0.003(2) 0.008(2)
C40 0.046(3) 0.034(2) 0.070(3) 0.000(2) 0.011(2) 0.0090(19)
C41 0.053(3) 0.057(3) 0.086(4) -0.012(3) 0.024(3) 0.011(3)
C42 0.072(4) 0.071(4) 0.121(6) -0.021(4) 0.041(4) 0.011(3)
C43 0.050(4) 0.091(5) 0.178(10) 0.002(6) 0.034(5) 0.019(4)
C44 0.044(3) 0.102(6) 0.138(7) 0.018(5) 0.000(4) 0.024(4)
C45 0.049(3) 0.074(4) 0.082(4) 0.016(3) 0.004(3) 0.015(3)
C50 0.044(3) 0.040(2) 0.057(3) 0.001(2) 0.004(2) 0.0021(19)
C51 0.062(3) 0.075(4) 0.057(3) -0.007(3) -0.009(3) -0.003(3)
C52 0.039(3) 0.057(3) 0.086(4) 0.007(3) 0.011(3) 0.004(2)
C53 0.054(3) 0.046(3) 0.098(4) 0.009(3) 0.010(3) -0.003(2)
C60 0.056(3) 0.048(3) 0.057(3) 0.016(2) 0.011(2) 0.018(2)
C61 0.066(4) 0.099(5) 0.081(4) 0.034(4) 0.022(3) 0.043(4)
C62 0.096(5) 0.054(3) 0.104(5) 0.034(3) 0.015(4) 0.011(3)
C63 0.091(5) 0.082(4) 0.053(3) 0.011(3) -0.002(3) 0.031(4)
C70 0.038(2) 0.044(2) 0.039(2) -0.0017(18) 0.0054(18) 0.0094(18)
C71 0.067(3) 0.050(3) 0.047(3) 0.003(2) 0.011(2) 0.010(2)
C72 0.085(4) 0.071(4) 0.044(3) -0.009(2) 0.014(3) 0.013(3)
C73 0.075(4) 0.064(3) 0.060(3) -0.022(3) 0.016(3) 0.008(3)
C74 0.066(3) 0.044(3) 0.069(3) -0.010(2) 0.014(3) 0.005(2)
C75 0.055(3) 0.044(3) 0.051(3) -0.003(2) 0.012(2) 0.007(2)
C80 0.050(3) 0.048(2) 0.046(2) 0.0120(19) 0.017(2) 0.020(2)
C81 0.068(3) 0.067(3) 0.047(3) -0.004(2) 0.014(2) 0.021(3)
C82 0.101(5) 0.093(5) 0.058(3) 0.000(3) 0.030(3) 0.049(4)
C83 0.077(5) 0.108(5) 0.082(4) 0.026(4) 0.046(4) 0.051(4)
C84 0.054(3) 0.087(4) 0.090(5) 0.026(4) 0.030(3) 0.029(3)
C85 0.057(3) 0.060(3) 0.059(3) 0.011(2) 0.017(3) 0.019(3)
C90 0.111(9) 0.174(13) 0.162(12) 0.023(10) 0.037(8) -0.036(8)
C91 0.154(15) 0.46(4) 0.21(2) 0.12(2) 0.038(15) -0.11(2)
C92 0.103(7) 0.111(8) 0.227(15) 0.083(9) 0.042(9) 0.035(7)
C93 0.31(3) 0.166(16) 0.52(5) -0.13(2) 0.33(3) -0.123(17)
C94 0.158(12) 0.27(2) 0.096(8) 0.038(10) 0.000(9) -0.081(12)
C95 0.117(10) 0.25(2) 0.33(3) 0.21(2) -0.057(13) -0.037(12)
C96 0.269(19) 0.170(13) 0.36(2) -0.117(15) 0.26(2) -0.082(13)

loop_
_atom_type_symbol
_atom_type_description
_atom_type_scat_dispersion_real
_atom_type_scat_dispersion_imag
_atom_type_scat_source
C C 0.0033 0.0016 'International Tables Vol C Tables 4.2.6.8 and 6.1.1.4'
H H 0.0000 0.0000 'International Tables Vol C Tables 4.2.6.8 and 6.1.1.4'
N N 0.0061 0.0033 'International Tables Vol C Tables 4.2.6.8 and 6.1.1.4'
P P 0.1023 0.0942 'International Tables Vol C Tables 4.2.6.8 and 6.1.1.4'
Hf Hf -0.5830 6.1852 'International Tables Vol C Tables 4.2.6.8 and 6.1.1.4'

loop_
_geom_angle_atom_site_label_1
_geom_angle_atom_site_label_2
_geom_angle_atom_site_label_3
_geom_angle
_geom_angle_site_symmetry_1
_geom_angle_site_symmetry_3
_geom_angle_publ_flag
N3 Hf1 N7 92.44(14) . . ?
N3 Hf1 N8 101.17(14) . . ?
N7 Hf1 N8 106.53(14) . . ?
N3 Hf1 N4 106.03(14) . . ?
N7 Hf1 N4 100.76(15) . . ?
N8 Hf1 N4 140.25(14) . . ?
N3 Hf1 N1 66.87(13) . . ?
N7 Hf1 N1 149.94(13) . . ?
N8 Hf1 N1 99.03(13) . . ?
N4 Hf1 N1 66.96(14) . . ?
N3 Hf1 N5 149.73(13) . . ?
N7 Hf1 N5 66.91(13) . . ?
N8 Hf1 N5 66.59(13) . . ?
N4 Hf1 N5 99.67(14) . . ?
N1 Hf1 N5 140.11(12) . . ?
N3 Hf1 P2 81.17(10) . . ?
N7 Hf1 P2 123.00(10) . . ?
N8 Hf1 P2 130.36(11) . . ?
N4 Hf1 P2 32.48(11) . . ?
N1 Hf1 P2 35.94(9) . . ?
N5 Hf1 P2 128.32(9) . . ?
N3 Hf1 P4 122.88(10) . . ?
N7 Hf1 P4 81.32(10) . . ?
N8 Hf1 P4 32.35(10) . . ?
N4 Hf1 P4 131.00(11) . . ?
N1 Hf1 P4 127.90(9) . . ?
N5 Hf1 P4 35.83(9) . . ?
P2 Hf1 P4 147.13(3) . . ?
N3 Hf1 P1 32.41(10) . . ?
N7 Hf1 P1 117.84(10) . . ?
N8 Hf1 P1 109.56(11) . . ?
N4 Hf1 P1 81.28(11) . . ?
N1 Hf1 P1 35.89(9) . . ?
N5 Hf1 P1 174.99(8) . . ?
P2 Hf1 P1 51.28(4) . . ?
P4 Hf1 P1 141.03(4) . . ?
N3 Hf1 P3 117.75(10) . . ?
N7 Hf1 P3 32.54(10) . . ?
N8 Hf1 P3 81.31(11) . . ?
N4 Hf1 P3 109.80(11) . . ?
N1 Hf1 P3 175.27(9) . . ?
N5 Hf1 P3 35.84(9) . . ?
P2 Hf1 P3 141.52(4) . . ?
P4 Hf1 P3 51.23(3) . . ?
P1 Hf1 P3 148.35(3) . . ?
N3 P1 N2 107.1(2) . . ?
N3 P1 N1 90.80(18) . . ?
N2 P1 N1 82.52(18) . . ?
N3 P1 P2 102.10(14) . . ?
N2 P1 P2 40.02(13) . . ?
N1 P1 P2 42.50(12) . . ?
N3 P1 Hf1 41.56(12) . . ?
N2 P1 Hf1 87.46(14) . . ?
N1 P1 Hf1 51.43(12) . . ?
P2 P1 Hf1 64.23(4) . . ?
N4 P2 N2 107.9(2) . . ?
N4 P2 N1 91.88(18) . . ?
N2 P2 N1 82.40(19) . . ?
N4 P2 P1 103.33(14) . . ?
N2 P2 P1 39.85(14) . . ?
N1 P2 P1 42.55(12) . . ?
N4 P2 Hf1 42.56(13) . . ?
N2 P2 Hf1 87.57(14) . . ?
N1 P2 Hf1 51.60(12) . . ?
P1 P2 Hf1 64.49(4) . . ?
N7 P3 N6 107.4(2) . . ?
N7 P3 N5 91.66(17) . . ?
N6 P3 N5 82.45(18) . . ?
N7 P3 P4 102.68(13) . . ?
N6 P3 P4 40.05(14) . . ?
N5 P3 P4 42.40(12) . . ?
N7 P3 Hf1 42.00(12) . . ?
N6 P3 Hf1 87.33(15) . . ?
N5 P3 Hf1 51.95(12) . . ?
P4 P3 Hf1 64.29(4) . . ?
N8 P4 N6 108.2(2) . . ?
N8 P4 N5 91.91(18) . . ?
N6 P4 N5 82.50(18) . . ?
N8 P4 P3 103.42(13) . . ?
N6 P4 P3 40.00(14) . . ?
N5 P4 P3 42.50(12) . . ?
N8 P4 Hf1 42.34(12) . . ?
N6 P4 Hf1 87.45(14) . . ?
N5 P4 Hf1 52.07(12) . . ?
P3 P4 Hf1 64.48(4) . . ?
C10 N1 P2 114.6(3) . . ?
C10 N1 P1 118.1(3) . . ?
P2 N1 P1 94.95(18) . . ?
C10 N1 Hf1 135.1(3) . . ?
P2 N1 Hf1 92.45(15) . . ?
P1 N1 Hf1 92.68(15) . . ?
C20 N2 P1 129.6(3) . . ?
C20 N2 P2 126.4(3) . . ?
P1 N2 P2 100.1(2) . . ?
C30 N3 P1 119.5(3) . . ?
C30 N3 Hf1 134.4(3) . . ?
P1 N3 Hf1 106.03(18) . . ?
C40 N4 P2 114.1(3) . . ?
C40 N4 Hf1 140.5(3) . . ?
P2 N4 Hf1 104.97(18) . . ?
C50 N5 P4 116.3(3) . . ?
C50 N5 P3 119.3(3) . . ?
P4 N5 P3 95.09(18) . . ?
C50 N5 Hf1 133.0(3) . . ?
P4 N5 Hf1 92.10(15) . . ?
P3 N5 Hf1 92.21(14) . . ?
C60 N6 P3 130.6(3) . . ?
C60 N6 P4 127.2(3) . . ?
P3 N6 P4 100.0(2) . . ?
C70 N7 P3 120.5(3) . . ?
C70 N7 Hf1 133.9(3) . . ?
P3 N7 Hf1 105.46(17) . . ?
C80 N8 P4 114.0(3) . . ?
C80 N8 Hf1 140.1(3) . . ?
P4 N8 Hf1 105.31(18) . . ?
C11 C10 C12 111.0(5) . . ?
C11 C10 N1 106.7(4) . . ?
C12 C10 N1 109.3(4) . . ?
C11 C10 C13 110.9(5) . . ?
C12 C10 C13 108.6(5) . . ?
N1 C10 C13 110.3(4) . . ?
N2 C20 C21 108.0(4) . . ?
N2 C20 C23 108.1(4) . . ?
C21 C20 C23 111.0(5) . . ?
N2 C20 C22 109.6(5) . . ?
C21 C20 C22 110.8(5) . . ?
C23 C20 C22 109.2(5) . . ?
C31 C30 C35 116.9(4) . . ?
C31 C30 N3 124.2(4) . . ?
C35 C30 N3 118.9(4) . . ?
C32 C31 C30 121.6(5) . . ?
C33 C32 C31 120.5(5) . . ?
C32 C33 C34 119.0(5) . . ?
C35 C34 C33 120.6(6) . . ?
C34 C35 C30 121.4(5) . . ?
C45 C40 C41 118.7(5) . . ?
C45 C40 N4 120.6(5) . . ?
C41 C40 N4 120.7(5) . . ?
C42 C41 C40 119.8(7) . . ?
C43 C42 C41 121.4(8) . . ?
C42 C43 C44 120.3(7) . . ?
C43 C44 C45 119.4(7) . . ?
C40 C45 C44 120.4(7) . . ?
C51 C50 C52 110.7(5) . . ?
C51 C50 N5 106.8(4) . . ?
C52 C50 N5 109.2(4) . . ?
C51 C50 C53 111.1(5) . . ?
C52 C50 C53 108.8(5) . . ?
N5 C50 C53 110.1(4) . . ?
N6 C60 C62 110.7(5) . . ?
N6 C60 C61 109.0(4) . . ?
C62 C60 C61 110.3(5) . . ?
N6 C60 C63 108.8(4) . . ?
C62 C60 C63 108.5(5) . . ?
C61 C60 C63 109.5(5) . . ?
C71 C70 C75 117.7(4) . . ?
C71 C70 N7 123.6(4) . . ?
C75 C70 N7 118.6(4) . . ?
C70 C71 C72 121.0(5) . . ?
C73 C72 C71 120.5(5) . . ?
C72 C73 C74 119.8(5) . . ?
C73 C74 C75 120.4(5) . . ?
C70 C75 C74 120.5(5) . . ?
C85 C80 C81 118.2(5) . . ?
C85 C80 N8 120.9(4) . . ?
C81 C80 N8 120.9(5) . . ?
C82 C81 C80 119.9(6) . . ?
C83 C82 C81 121.0(6) . . ?
C84 C83 C82 119.6(6) . . ?
C83 C84 C85 120.6(6) . . ?
C80 C85 C84 120.7(6) . . ?
C91 C90 C95 120.0 . . ?
C92 C91 C90 120.0 . . ?
C91 C92 C93 120.0 . . ?
C96 C93 C92 122.4(13) . . ?
C96 C93 C94 117.6(13) . . ?
C92 C93 C94 120.0 . . ?
C95 C94 C93 120.0 . . ?
C94 C95 C90 120.0 . . ?

loop_
_geom_bond_atom_site_label_1
_geom_bond_atom_site_label_2
_geom_bond_distance
_geom_bond_site_symmetry_2
_geom_bond_publ_flag
Hf1 N3 2.109(4) . ?
Hf1 N7 2.124(4) . ?
Hf1 N8 2.133(4) . ?
Hf1 N4 2.134(4) . ?
Hf1 N1 2.391(4) . ?
Hf1 N5 2.411(4) . ?
Hf1 P2 3.0487(14) . ?
Hf1 P4 3.0546(15) . ?
Hf1 P1 3.0552(15) . ?
Hf1 P3 3.0593(14) . ?
P1 N3 1.704(4) . ?
P1 N2 1.719(4) . ?
P1 N1 1.793(4) . ?
P1 P2 2.6414(19) . ?
P2 N4 1.694(4) . ?
P2 N2 1.725(4) . ?
P2 N1 1.791(4) . ?
P3 N7 1.707(4) . ?
P3 N6 1.725(4) . ?
P3 N5 1.793(4) . ?
P3 P4 2.6430(17) . ?
P4 N8 1.695(4) . ?
P4 N6 1.727(4) . ?
P4 N5 1.789(4) . ?
N1 C10 1.525(6) . ?
N2 C20 1.482(6) . ?
N3 C30 1.420(6) . ?
N4 C40 1.423(6) . ?
N5 C50 1.516(6) . ?
N6 C60 1.457(6) . ?
N7 C70 1.414(5) . ?
N8 C80 1.422(6) . ?
C10 C11 1.519(8) . ?
C10 C12 1.521(8) . ?
C10 C13 1.548(7) . ?
C20 C21 1.518(9) . ?
C20 C23 1.535(8) . ?
C20 C22 1.541(9) . ?
C30 C31 1.383(7) . ?
C30 C35 1.403(7) . ?
C31 C32 1.381(7) . ?
C32 C33 1.373(9) . ?
C33 C34 1.382(9) . ?
C34 C35 1.366(7) . ?
C40 C45 1.388(8) . ?
C40 C41 1.393(8) . ?
C41 C42 1.389(9) . ?
C42 C43 1.338(12) . ?
C43 C44 1.392(13) . ?
C44 C45 1.395(9) . ?
C50 C51 1.507(8) . ?
C50 C52 1.511(7) . ?
C50 C53 1.535(7) . ?
C60 C62 1.524(8) . ?
C60 C61 1.528(8) . ?
C60 C63 1.545(8) . ?
C70 C71 1.386(7) . ?
C70 C75 1.391(7) . ?
C71 C72 1.393(7) . ?
C72 C73 1.359(9) . ?
C73 C74 1.370(9) . ?
C74 C75 1.395(7) . ?
C80 C85 1.385(8) . ?
C80 C81 1.396(7) . ?
C81 C82 1.386(8) . ?
C82 C83 1.371(10) . ?
C83 C84 1.355(10) . ?
C84 C85 1.389(8) . ?
C90 C91 1.3900 . ?
C90 C95 1.3900 . ?
C91 C92 1.3900 . ?
C92 C93 1.3900 . ?
C93 C96 1.217(14) . ?
C93 C94 1.3900 . ?
C94 C95 1.3900 . ?
